data_4081922
loop_
_publ_author_name
'Vald\'es, Hugo'
'Poyatos, Macarena'
'Peris, Eduardo'

_publ_section_title
;
 A Tetracyclic Bis(imidazolindiylidene) Ligand and Its Diiridium and
 Dipalladium Complexes
;
_journal_issue 21
_journal_name_full Organometallics
_journal_page_first 6445
_journal_paper_doi 10.1021/om400779w
_journal_volume 32
_journal_year 2013
_chemical_formula_moiety '2(C28 H42 Cl2 Ir2 N4), 2(C H Cl3), 0.5(C2 H4 Cl4)'
_chemical_formula_sum 'C59 H88 Cl12 Ir4 N8'
_chemical_formula_weight 2103.57
_chemical_name_systematic str1516
_space_group_crystal_system monoclinic
_space_group_IT_number 15
_space_group_name_Hall '-I 2ya'
_space_group_name_H-M_alt 'I 1 2/a 1'
_symmetry_space_group_name_Hall '-I 2ya'
_symmetry_space_group_name_H-M 'I 1 2/a 1'
_atom_sites_solution_hydrogens geom
_atom_sites_solution_primary direct
_audit_creation_date 2013-07-29
_audit_creation_method
;
  Olex2 1.2
  (compiled Apr 23 2013 17:59:47, GUI svn.r4466)
;
_cell_angle_alpha 90
_cell_angle_beta 98.9181(16)
_cell_angle_gamma 90
_cell_formula_units_Z 4
_cell_length_a 15.1391(2)
_cell_length_b 15.5045(3)
_cell_length_c 31.8334(5)
_cell_measurement_reflns_used 18708
_cell_measurement_temperature 200.00(10)
_cell_measurement_theta_max 28.8300
_cell_measurement_theta_min 3.3770
_cell_volume 7381.7(2)
_computing_cell_refinement
;
CrysAlisPro, Agilent Technologies,
Version 1.171.36.24 (release 03-12-2012 CrysAlis171 .NET)
(compiled Dec  3 2012,18:21:49)
;
_computing_data_collection
;
CrysAlisPro, Agilent Technologies,
Version 1.171.36.24 (release 03-12-2012 CrysAlis171 .NET)
(compiled Dec  3 2012,18:21:49)
;
_computing_data_reduction
;
CrysAlisPro, Agilent Technologies,
Version 1.171.36.24 (release 03-12-2012 CrysAlis171 .NET)
(compiled Dec  3 2012,18:21:49)
;
_computing_molecular_graphics
;
O. V. Dolomanov, L. J. Bourhis, R. J. Gildea, J. A. K. Howard and H. Puschmann,
OLEX2: a complete structure solution, refinement and analysis program.
J. Appl. Cryst. (2009). 42, 339-341.
;
_computing_publication_material
;
O. V. Dolomanov, L. J. Bourhis, R. J. Gildea, J. A. K. Howard and H. Puschmann,
OLEX2: a complete structure solution, refinement and analysis program.
J. Appl. Cryst. (2009). 42, 339-341.
;
_computing_structure_refinement
;
SHELXL, G.M. Sheldrick, Acta Cryst.
(2008). A64, 112-122
;
_computing_structure_solution
;
SHELXS, G.M. Sheldrick, Acta Cryst.
(2008). A64, 112-122
;
_diffrn_ambient_temperature 200.00(10)
_diffrn_detector_area_resol_mean 10.4051
_diffrn_measured_fraction_theta_full 0.9982
_diffrn_measured_fraction_theta_max 0.9190
_diffrn_measurement_details
;
  1 omega  -15.00   12.20   0.8000   14.0000
omega____ theta____ kappa____ phi______ frames
    -      -13.5877  -99.0000  -90.0000 34

  2 omega  -55.00  -29.40   0.8000   14.0000
omega____ theta____ kappa____ phi______ frames
    -      -13.5877  131.0000   99.0853 32

  3 omega  -16.00   26.40   0.8000   14.0000
omega____ theta____ kappa____ phi______ frames
    -       14.5252  -37.0000 -120.0000 53

  4 omega  -64.00   11.20   0.8000   14.0000
omega____ theta____ kappa____ phi______ frames
    -       14.5252  -77.0000    0.0000 94

  5 omega  -65.00  -33.00   0.8000   14.0000
omega____ theta____ kappa____ phi______ frames
    -       14.5252  -37.0000 -120.0000 40

  6 omega   71.00  101.40   0.8000   14.0000
omega____ theta____ kappa____ phi______ frames
    -       14.5252 -178.0000   90.0000 38

  7 omega    0.00   67.20   0.8000   14.0000
omega____ theta____ kappa____ phi______ frames
    -       14.5252 -121.0000  -73.2113 84

  8 omega   12.00   48.00   0.8000   14.0000
omega____ theta____ kappa____ phi______ frames
    -       14.5252  -77.0000   90.0000 45

  9 omega  -65.00  -23.40   0.8000   14.0000
omega____ theta____ kappa____ phi______ frames
    -       14.5252  -37.0000   30.0000 52

 10 omega  -22.00   98.00   0.8000   14.0000
omega____ theta____ kappa____ phi______ frames
    -       14.5252   77.0000  -30.0000 150
;
_diffrn_measurement_device_type 'SuperNova, Dual, Cu at zero, Atlas'
_diffrn_measurement_method '\w scans'
_diffrn_orient_matrix_UB_11 -0.0393387000
_diffrn_orient_matrix_UB_12 0.0240830000
_diffrn_orient_matrix_UB_13 0.0012926000
_diffrn_orient_matrix_UB_21 0.0204485000
_diffrn_orient_matrix_UB_22 0.0373175000
_diffrn_orient_matrix_UB_23 -0.0070669000
_diffrn_orient_matrix_UB_31 -0.0169138000
_diffrn_orient_matrix_UB_32 -0.0109095000
_diffrn_orient_matrix_UB_33 -0.0213742000
_diffrn_radiation_monochromator mirror
_diffrn_radiation_type 'Mo K\a'
_diffrn_radiation_wavelength 0.7107
_diffrn_reflns_av_R_equivalents 0.0520
_diffrn_reflns_av_unetI/netI 0.0460
_diffrn_reflns_Laue_measured_fraction_full 0.999
_diffrn_reflns_Laue_measured_fraction_max 0.920
_diffrn_reflns_limit_h_max 20
_diffrn_reflns_limit_h_min -19
_diffrn_reflns_limit_k_max 21
_diffrn_reflns_limit_k_min -19
_diffrn_reflns_limit_l_max 42
_diffrn_reflns_limit_l_min -41
_diffrn_reflns_number 41054
_diffrn_reflns_point_group_measured_fraction_full 0.999
_diffrn_reflns_point_group_measured_fraction_max 0.920
_diffrn_reflns_theta_full 25.242
_diffrn_reflns_theta_max 29.196
_diffrn_reflns_theta_min 2.930
_diffrn_source 'SuperNova (Mo) X-ray Source'
_exptl_absorpt_coefficient_mu 7.664
_exptl_absorpt_correction_T_max 1.00000
_exptl_absorpt_correction_T_min 0.48360
_exptl_absorpt_correction_type multi-scan
_exptl_absorpt_process_details
;
CrysAlisPro, Agilent Technologies,
Version 1.171.36.24 (release 03-12-2012 CrysAlis171 .NET)
(compiled Dec  3 2012,18:21:49)
Empirical absorption correction using spherical harmonics,
 implemented in SCALE3 ABSPACK scaling algorithm.
;
_exptl_crystal_colour 'clear yellowish yellow'
_exptl_crystal_colour_lustre clear
_exptl_crystal_colour_modifier yellowish
_exptl_crystal_colour_primary yellow
_exptl_crystal_density_diffrn 1.893
_exptl_crystal_description prism
_exptl_crystal_F_000 4040
_exptl_crystal_preparation 'Slow evaporation from a CHCl3/hexanes mixture'
_exptl_crystal_size_max 0.1678
_exptl_crystal_size_mid 0.1399
_exptl_crystal_size_min 0.0716
_refine_diff_density_max 9.652
_refine_diff_density_min -1.589
_refine_diff_density_rms 0.232
_refine_ls_extinction_method none
_refine_ls_goodness_of_fit_ref 1.037
_refine_ls_hydrogen_treatment constr
_refine_ls_matrix_type full
_refine_ls_number_parameters 388
_refine_ls_number_reflns 9199
_refine_ls_number_restraints 48
_refine_ls_restrained_S_all 1.041
_refine_ls_R_factor_all 0.0644
_refine_ls_R_factor_gt 0.0500
_refine_ls_shift/su_max 0.001
_refine_ls_shift/su_mean 0.000
_refine_ls_structure_factor_coef Fsqd
_refine_ls_weighting_details 'w=1/[\s^2^(Fo^2^)+(0.0593P)^2^+163.3679P] where P=(Fo^2^+2Fc^2^)/3'
_refine_ls_weighting_scheme calc
_refine_ls_wR_factor_gt 0.1242
_refine_ls_wR_factor_ref 0.1376
_reflns_Friedel_coverage 0.000
_reflns_number_gt 7543
_reflns_number_total 9199
_reflns_threshold_expression 'I > 2\s(I)'
_cod_data_source_file om400779w_si_003.cif
_cod_data_source_block str1516
_cod_database_code 4081922
_chemical_oxdiff_formula 'C28 H42 N4 Cl2 Ir2'
_reflns_odcompleteness_completeness 99.82
_reflns_odcompleteness_iscentric 1
_reflns_odcompleteness_theta 26.32
_olex2_refinement_description
;
1. Fixed Uiso
 At 1.2 times of:
  All C(H) groups, All C(H,H) groups
2. Uiso/Uaniso restraints and constraints
Uanis(C10) \\sim Ueq, Uanis(C11) \\sim Ueq, Uanis(C7) \\sim Ueq, Uanis(C6) \\sim Ueq: with sigma of 0.01 and sigma for terminal atoms of 0.02
Uanis(C15) \\sim Ueq: with sigma of 0.01 and sigma for terminal atoms of 0.02
Uanis(Cl7) \\sim Ueq, Uanis(Cl6) \\sim Ueq, Uanis(C30) \\sim Ueq: with sigma of 0.01 and sigma for terminal atoms of 0.02
3. Others
 Fixed Sof: Cl7(0.5) Cl6(0.5) C30(0.5) H30A(0.5) H30B(0.5)
4.a Ternary CH refined with riding coordinates:
 C3(H3), C2(H2), C17(H17), C14(H14), C18(H18), C13(H13), C22(H22), C26(H26),
 C25(H25), C21(H21), C29(H29)
4.b Secondary CH2 refined with riding coordinates:
 C5(H5A,H5B), C9(H9A,H9B), C8(H8A,H8B), C7(H7A,H7B), C28(H28A,H28B), C12(H12A,
 H12B), C27(H27A,H27B), C24(H24A,H24B), C23(H23A,H23B), C6(H6A,H6B), C15(H15A,
 H15B), C20(H20A,H20B), C16(H16A,H16B), C19(H19A,H19B), C10(H10A,H10B),
 C11(H11A,H11B), C30(H30A,H30B)
;
_shelx_space_group_comment
;
The symmetry employed for this shelxl refinement is uniquely defined
by the following loop, which should always be used as a source of
symmetry information in preference to the above space-group names.
They are only intended as comments.
;
_shelxl_version_number 2013-4

loop_
_space_group_symop_operation_xyz
'x, y, z'
'-x+1/2, y, -z'
'x+1/2, y+1/2, z+1/2'
'-x+1, y+1/2, -z+1/2'
'-x, -y, -z'
'x-1/2, -y, z'
'-x+1/2, -y+1/2, -z+1/2'
'x, -y+1/2, z+1/2'

loop_
_atom_site_label
_atom_site_type_symbol
_atom_site_fract_x
_atom_site_fract_y
_atom_site_fract_z
_atom_site_U_iso_or_equiv
_atom_site_adp_type
_atom_site_occupancy
_atom_site_site_symmetry_order
_atom_site_calc_flag
_atom_site_refinement_flags_posn
_atom_site_refinement_flags_adp
_atom_site_refinement_flags_occupancy
Ir1 Ir 0.46058(2) 0.48663(2) 0.12585(2) 0.02540(9) Uani 1 1 d . . .
Ir2 Ir 0.64629(2) 0.59993(2) 0.32960(2) 0.03067(10) Uani 1 1 d . . .
Cl2 Cl 0.79652(15) 0.64456(16) 0.34908(7) 0.0447(5) Uani 1 1 d . . .
N4 N 0.6464(4) 0.5019(4) 0.1741(2) 0.0260(13) Uani 1 1 d . . .
N1 N 0.6430(4) 0.6648(4) 0.2408(2) 0.0311(14) Uani 1 1 d . . .
N2 N 0.7019(5) 0.5357(4) 0.2483(2) 0.0321(14) Uani 1 1 d . . .
N3 N 0.5788(4) 0.6260(4) 0.1688(2) 0.0327(15) Uani 1 1 d . . .
C1 C 0.6641(5) 0.6002(5) 0.2680(3) 0.0316(17) Uani 1 1 d . . .
C4 C 0.5712(5) 0.5439(5) 0.1573(2) 0.0253(14) Uani 1 1 d . . .
C3 C 0.7063(5) 0.5553(5) 0.2038(2) 0.0276(15) Uani 1 1 d . . .
H3 H 0.7676 0.5562 0.1976 0.033 Uiso 1 1 calc R U .
C2 C 0.6597(5) 0.6451(5) 0.1981(3) 0.0311(16) Uani 1 1 d . . .
H2 H 0.6969 0.6887 0.1870 0.037 Uiso 1 1 calc R U .
C5 C 0.6118(6) 0.7501(6) 0.2512(3) 0.041(2) Uani 1 1 d . . .
H5A H 0.6570 0.7920 0.2467 0.049 Uiso 1 1 calc R U .
H5B H 0.6068 0.7510 0.2812 0.049 Uiso 1 1 calc R U .
C9 C 0.6631(6) 0.4108(5) 0.1679(3) 0.0378(19) Uani 1 1 d . . .
H9A H 0.6844 0.4037 0.1409 0.045 Uiso 1 1 calc R U .
H9B H 0.6068 0.3800 0.1661 0.045 Uiso 1 1 calc R U .
C17 C 0.6098(6) 0.6529(7) 0.3875(3) 0.044(2) Uani 1 1 d . . .
H17 H 0.6535 0.6938 0.4021 0.053 Uiso 1 1 calc R U .
C8 C 0.5080(6) 0.6913(6) 0.1593(3) 0.041(2) Uani 1 1 d . . .
H8A H 0.4608 0.6682 0.1382 0.049 Uiso 1 1 calc R U .
H8B H 0.5324 0.7415 0.1470 0.049 Uiso 1 1 calc R U .
C14 C 0.5054(6) 0.5943(8) 0.3124(3) 0.051(3) Uani 1 1 d . . .
H14 H 0.4841 0.6103 0.2828 0.061 Uiso 1 1 calc R U .
C7 C 0.4684(6) 0.7188(8) 0.1976(3) 0.051(2) Uani 1 1 d . U .
H7A H 0.4119 0.7475 0.1880 0.061 Uiso 1 1 calc R U .
H7B H 0.4558 0.6677 0.2132 0.061 Uiso 1 1 calc R U .
C18 C 0.6323(7) 0.5674(7) 0.3954(3) 0.049(2) Uani 1 1 d . . .
H18 H 0.6892 0.5588 0.4143 0.058 Uiso 1 1 calc R U .
C13 C 0.5414(7) 0.5094(7) 0.3174(3) 0.051(3) Uani 1 1 d . . .
H13 H 0.5399 0.4780 0.2906 0.061 Uiso 1 1 calc R U .
C22 C 0.4651(6) 0.5512(6) 0.0680(3) 0.0377(19) Uani 1 1 d . . .
H22 H 0.5019 0.6035 0.0706 0.045 Uiso 1 1 calc R U .
C26 C 0.3630(6) 0.3944(6) 0.0930(3) 0.040(2) Uani 1 1 d . . .
H26 H 0.3465 0.3476 0.1110 0.048 Uiso 1 1 calc R U .
C25 C 0.3211(5) 0.4716(7) 0.0978(3) 0.045(2) Uani 1 1 d . . .
H25 H 0.2801 0.4696 0.1188 0.054 Uiso 1 1 calc R U .
C28 C 0.4840(8) 0.3905(7) 0.0458(3) 0.053(3) Uani 1 1 d . . .
H28A H 0.4866 0.3983 0.0158 0.064 Uiso 1 1 calc R U .
H28B H 0.5245 0.3441 0.0561 0.064 Uiso 1 1 calc R U .
C12 C 0.7485(7) 0.4622(6) 0.2690(3) 0.048(2) Uani 1 1 d . . .
H12A H 0.7288 0.4538 0.2963 0.058 Uiso 1 1 calc R U .
H12B H 0.8119 0.4751 0.2744 0.058 Uiso 1 1 calc R U .
C27 C 0.3895(7) 0.3651(7) 0.0512(3) 0.054(3) Uani 1 1 d . . .
H27A H 0.3480 0.3896 0.0280 0.065 Uiso 1 1 calc R U .
H27B H 0.3841 0.3028 0.0493 0.065 Uiso 1 1 calc R U .
C24 C 0.2974(7) 0.5394(9) 0.0642(3) 0.063(3) Uani 1 1 d . . .
H24A H 0.2792 0.5914 0.0775 0.076 Uiso 1 1 calc R U .
H24B H 0.2467 0.5194 0.0441 0.076 Uiso 1 1 calc R U .
C23 C 0.3743(7) 0.5614(8) 0.0399(3) 0.054(3) Uani 1 1 d . . .
H23A H 0.3715 0.5238 0.0154 0.065 Uiso 1 1 calc R U .
H23B H 0.3676 0.6203 0.0297 0.065 Uiso 1 1 calc R U .
C21 C 0.5147(6) 0.4731(6) 0.0694(3) 0.0377(19) Uani 1 1 d . . .
H21 H 0.5796 0.4818 0.0732 0.045 Uiso 1 1 calc R U .
C6 C 0.5261(8) 0.7776(9) 0.2270(4) 0.076(4) Uani 1 1 d . U .
H6A H 0.5385 0.8273 0.2103 0.092 Uiso 1 1 calc R U .
H6B H 0.4899 0.7981 0.2476 0.092 Uiso 1 1 calc R U .
C15 C 0.4526(8) 0.6355(9) 0.3443(4) 0.066(3) Uani 1 1 d . U .
H15A H 0.4229 0.5907 0.3582 0.080 Uiso 1 1 calc R U .
H15B H 0.4071 0.6731 0.3294 0.080 Uiso 1 1 calc R U .
C20 C 0.5383(9) 0.4513(8) 0.3557(4) 0.072(4) Uani 1 1 d . . .
H20A H 0.4783 0.4284 0.3543 0.086 Uiso 1 1 calc R U .
H20B H 0.5785 0.4029 0.3543 0.086 Uiso 1 1 calc R U .
C16 C 0.5144(7) 0.6883(9) 0.3783(4) 0.068(3) Uani 1 1 d . . .
H16A H 0.5164 0.7475 0.3687 0.081 Uiso 1 1 calc R U .
H16B H 0.4890 0.6884 0.4045 0.081 Uiso 1 1 calc R U .
C19 C 0.5642(10) 0.4968(8) 0.3979(4) 0.069(3) Uani 1 1 d . . .
H19A H 0.5112 0.5217 0.4067 0.083 Uiso 1 1 calc R U .
H19B H 0.5888 0.4550 0.4193 0.083 Uiso 1 1 calc R U .
Cl1 Cl 0.43228(13) 0.44587(15) 0.19407(6) 0.0376(4) Uani 1 1 d . . .
Cl5 Cl 0.6638(3) 0.7185(3) 0.05543(14) 0.1078(16) Uani 1 1 d . . .
Cl3 Cl 0.4907(3) 0.7911(2) 0.04181(15) 0.0913(11) Uani 1 1 d . . .
Cl4 Cl 0.6312(7) 0.8744(6) 0.0081(2) 0.199(4) Uani 1 1 d . . .
C29 C 0.6019(8) 0.8166(10) 0.0494(4) 0.073(4) Uani 1 1 d . . .
H29 H 0.6160 0.8505 0.0755 0.088 Uiso 1 1 calc R U .
C10 C 0.7278(12) 0.3707(10) 0.2013(5) 0.094(5) Uani 1 1 d . U .
H10A H 0.7214 0.3091 0.1964 0.112 Uiso 1 1 calc R U .
H10B H 0.7861 0.3858 0.1944 0.112 Uiso 1 1 calc R U .
C11 C 0.7351(12) 0.3809(9) 0.2446(4) 0.085(4) Uani 1 1 d . U .
H11A H 0.7840 0.3436 0.2567 0.102 Uiso 1 1 calc R U .
H11B H 0.6814 0.3554 0.2523 0.102 Uiso 1 1 calc R U .
Cl7 Cl 0.2447(19) 0.7970(19) 0.1003(9) 0.288(12) Uani 0.5 1 d . U P
Cl6 Cl 0.243(3) 0.814(2) 0.0264(10) 0.357(18) Uani 0.5 1 d . U P
C30 C 0.203(3) 0.869(3) 0.0611(16) 0.144(16) Uani 0.5 1 d . U P
H30A H 0.1380 0.8715 0.0561 0.172 Uiso 0.5 1 calc R U P
H30B H 0.2284 0.9260 0.0653 0.172 Uiso 0.5 1 calc R U P

loop_
_atom_site_aniso_label
_atom_site_aniso_U_11
_atom_site_aniso_U_22
_atom_site_aniso_U_33
_atom_site_aniso_U_23
_atom_site_aniso_U_13
_atom_site_aniso_U_12
Ir1 0.02274(15) 0.03210(17) 0.02069(15) -0.00180(10) 0.00130(10) -0.00355(10)
Ir2 0.03236(17) 0.03235(18) 0.02582(16) -0.00271(11) -0.00015(12) -0.00482(11)
Cl2 0.0360(11) 0.0603(14) 0.0353(11) -0.0001(10) -0.0026(8) -0.0122(9)
N4 0.023(3) 0.026(3) 0.028(3) -0.005(2) 0.001(2) 0.001(2)
N1 0.034(3) 0.028(3) 0.029(3) -0.001(3) -0.003(3) 0.003(3)
N2 0.037(4) 0.031(3) 0.026(3) 0.002(3) -0.002(3) 0.002(3)
N3 0.034(4) 0.026(3) 0.032(3) -0.001(3) -0.011(3) 0.004(3)
C1 0.028(4) 0.036(4) 0.031(4) -0.003(3) 0.004(3) -0.009(3)
C4 0.020(3) 0.033(4) 0.022(3) -0.003(3) 0.001(3) -0.004(3)
C3 0.019(3) 0.028(4) 0.035(4) -0.003(3) 0.003(3) -0.001(3)
C2 0.031(4) 0.027(4) 0.034(4) 0.001(3) -0.003(3) -0.002(3)
C5 0.045(5) 0.031(4) 0.042(5) -0.004(4) -0.010(4) 0.002(4)
C9 0.037(4) 0.031(4) 0.044(5) -0.008(4) 0.002(4) 0.006(3)
C17 0.045(5) 0.059(6) 0.028(4) -0.012(4) 0.004(4) -0.003(4)
C8 0.044(5) 0.035(5) 0.040(5) -0.005(4) -0.006(4) 0.007(4)
C14 0.031(5) 0.086(8) 0.036(5) -0.009(5) 0.001(4) -0.016(5)
C7 0.028(4) 0.072(6) 0.050(5) -0.004(4) 0.004(4) 0.009(4)
C18 0.058(6) 0.054(6) 0.031(5) 0.002(4) 0.000(4) -0.008(5)
C13 0.045(5) 0.056(6) 0.052(6) -0.017(5) 0.009(4) -0.031(5)
C22 0.035(4) 0.053(5) 0.024(4) 0.009(4) 0.001(3) -0.010(4)
C26 0.041(5) 0.046(5) 0.030(4) -0.007(4) -0.002(4) -0.020(4)
C25 0.019(4) 0.078(7) 0.035(5) -0.003(4) -0.003(3) -0.014(4)
C28 0.066(7) 0.063(7) 0.034(5) -0.014(4) 0.020(5) -0.003(5)
C12 0.060(6) 0.039(5) 0.042(5) 0.004(4) -0.006(4) 0.016(4)
C27 0.063(7) 0.057(6) 0.042(5) -0.014(5) 0.009(5) -0.021(5)
C24 0.040(5) 0.109(10) 0.037(5) 0.020(6) -0.005(4) 0.002(6)
C23 0.046(5) 0.072(7) 0.039(5) 0.020(5) -0.009(4) -0.002(5)
C21 0.030(4) 0.061(6) 0.024(4) -0.002(4) 0.009(3) -0.005(4)
C6 0.070(6) 0.075(6) 0.074(6) -0.036(5) -0.022(5) 0.038(5)
C15 0.056(6) 0.081(7) 0.063(6) -0.003(5) 0.015(5) 0.004(5)
C20 0.073(8) 0.059(7) 0.080(9) 0.001(6) -0.001(7) -0.036(6)
C16 0.046(6) 0.094(10) 0.063(7) -0.028(7) 0.009(5) -0.001(6)
C19 0.081(9) 0.072(8) 0.056(7) 0.021(6) 0.018(6) -0.019(7)
Cl1 0.0271(9) 0.0593(13) 0.0265(9) 0.0072(9) 0.0046(7) -0.0029(8)
Cl5 0.076(2) 0.131(4) 0.105(3) -0.062(3) -0.022(2) 0.033(2)
Cl3 0.074(2) 0.071(2) 0.124(3) -0.008(2) -0.001(2) 0.0076(17)
Cl4 0.285(10) 0.206(7) 0.115(5) 0.021(5) 0.061(5) -0.121(7)
C29 0.065(7) 0.102(10) 0.049(6) -0.025(7) -0.005(6) -0.005(7)
C10 0.113(8) 0.065(7) 0.093(8) 0.001(6) -0.016(7) 0.025(6)
C11 0.117(8) 0.060(6) 0.069(7) 0.000(5) -0.011(6) 0.024(6)
Cl7 0.279(14) 0.295(14) 0.295(14) 0.004(9) 0.061(9) 0.002(9)
Cl6 0.335(19) 0.371(19) 0.36(2) -0.018(10) 0.037(10) 0.007(10)
C30 0.140(18) 0.151(18) 0.141(18) -0.004(10) 0.028(10) -0.016(10)

loop_
_atom_type_symbol
_atom_type_description
_atom_type_scat_dispersion_real
_atom_type_scat_dispersion_imag
_atom_type_scat_source
C C 0.0033 0.0016 'International Tables Vol C Tables 4.2.6.8 and 6.1.1.4'
H H 0.0000 0.0000 'International Tables Vol C Tables 4.2.6.8 and 6.1.1.4'
Cl Cl 0.1484 0.1585 'International Tables Vol C Tables 4.2.6.8 and 6.1.1.4'
Ir Ir -1.4442 7.9887 'International Tables Vol C Tables 4.2.6.8 and 6.1.1.4'
N N 0.0061 0.0033 'International Tables Vol C Tables 4.2.6.8 and 6.1.1.4'

loop_
_exptl_crystal_face_index_h
_exptl_crystal_face_index_k
_exptl_crystal_face_index_l
_exptl_crystal_face_perp_dist
_exptl_oxdiff_crystal_face_indexfrac_h
_exptl_oxdiff_crystal_face_indexfrac_k
_exptl_oxdiff_crystal_face_indexfrac_l
_exptl_oxdiff_crystal_face_x
_exptl_oxdiff_crystal_face_y
_exptl_oxdiff_crystal_face_z
-4 -3 -42 0.0750 -4.0000 -3.0000 -42.0000 0.0308 0.1031 0.9981
2 22 -7 0.0600 2.0000 22.0000 -6.9999 0.4421 0.9113 -0.1242
4 3 41 0.0632 4.0000 3.0000 41.0000 -0.0321 -0.0960 -0.9767
-1 -21 14 0.0332 -1.0000 -21.0000 13.9999 -0.4483 -0.9031 -0.0532
-15 -15 -2 0.0259 -15.0000 -15.0001 -2.0001 0.2262 -0.8524 0.4601
-5 -3 44 0.0597 -5.0000 -3.0001 44.0000 0.1813 -0.5251 -0.8232
-16 -15 10 0.0253 -16.0000 -15.0001 9.9999 0.2811 -0.9576 0.2205
16 15 -6 0.0451 16.0000 15.0001 -5.9999 -0.2759 0.9293 -0.3060
9 8 -40 0.0802 9.0000 8.0001 -39.9999 -0.2131 0.7653 0.6155
-4 -4 -42 0.0664 -4.0000 -4.0000 -42.0000 0.0067 0.0657 1.0090
-8 19 -14 0.0572 -8.0000 18.9999 -14.0000 0.7542 0.6444 0.2273
-2 18 26 0.0770 -2.0000 17.9999 26.0001 0.5458 0.4471 -0.7183
19 -9 -10 0.0878 19.0000 -8.9998 -9.9999 -0.9771 0.1233 -0.0094
18 -12 -2 0.0684 18.0000 -11.9998 -2.0000 -0.9997 -0.0656 -0.1308

loop_
_geom_angle_atom_site_label_1
_geom_angle_atom_site_label_2
_geom_angle_atom_site_label_3
_geom_angle
_geom_angle_site_symmetry_1
_geom_angle_site_symmetry_3
C4 Ir1 C22 95.0(3) . .
C4 Ir1 C26 164.9(3) . .
C4 Ir1 C25 158.3(4) . .
C4 Ir1 C21 93.7(3) . .
C4 Ir1 Cl1 85.2(2) . .
C22 Ir1 C26 90.2(3) . .
C22 Ir1 C25 81.6(3) . .
C22 Ir1 Cl1 164.9(3) . .
C26 Ir1 Cl1 93.4(2) . .
C25 Ir1 C26 36.6(4) . .
C25 Ir1 Cl1 92.6(3) . .
C21 Ir1 C22 39.5(4) . .
C21 Ir1 C26 81.4(3) . .
C21 Ir1 C25 97.0(3) . .
C21 Ir1 Cl1 155.6(3) . .
C1 Ir2 Cl2 89.2(2) . .
C1 Ir2 C17 156.2(4) . .
C1 Ir2 C14 91.7(4) . .
C1 Ir2 C18 166.7(4) . .
C1 Ir2 C13 91.9(4) . .
C17 Ir2 Cl2 91.6(3) . .
C17 Ir2 C18 36.9(4) . .
C14 Ir2 Cl2 165.3(3) . .
C14 Ir2 C17 81.7(4) . .
C14 Ir2 C18 89.7(4) . .
C18 Ir2 Cl2 92.7(3) . .
C13 Ir2 Cl2 155.3(3) . .
C13 Ir2 C17 97.1(4) . .
C13 Ir2 C14 39.3(4) . .
C13 Ir2 C18 80.9(4) . .
C4 N4 C3 112.6(6) . .
C4 N4 C9 124.7(6) . .
C9 N4 C3 122.3(6) . .
C1 N1 C2 113.1(7) . .
C1 N1 C5 126.1(7) . .
C2 N1 C5 120.8(7) . .
C1 N2 C3 112.5(6) . .
C1 N2 C12 125.6(7) . .
C12 N2 C3 120.9(7) . .
C4 N3 C2 113.8(6) . .
C4 N3 C8 125.1(7) . .
C2 N3 C8 120.5(6) . .
N1 C1 Ir2 125.4(6) . .
N1 C1 N2 109.3(7) . .
N2 C1 Ir2 125.3(6) . .
N4 C4 Ir1 124.7(5) . .
N3 C4 Ir1 126.2(5) . .
N3 C4 N4 108.8(6) . .
N4 C3 C2 101.9(6) . .
N2 C3 N4 113.2(6) . .
N2 C3 C2 102.2(6) . .
N1 C2 C3 102.6(6) . .
N3 C2 N1 113.1(7) . .
N3 C2 C3 102.4(6) . .
N1 C5 C6 115.8(8) . .
N4 C9 C10 115.1(9) . .
C18 C17 Ir2 72.8(6) . .
C18 C17 C16 125.3(10) . .
C16 C17 Ir2 109.3(6) . .
N3 C8 C7 113.5(8) . .
C13 C14 Ir2 70.0(5) . .
C13 C14 C15 122.9(10) . .
C15 C14 Ir2 114.9(7) . .
C6 C7 C8 114.5(9) . .
C17 C18 Ir2 70.3(5) . .
C17 C18 C19 123.5(10) . .
C19 C18 Ir2 112.5(7) . .
C14 C13 Ir2 70.7(5) . .
C14 C13 C20 125.3(11) . .
C20 C13 Ir2 111.2(7) . .
C23 C22 Ir1 114.3(6) . .
C21 C22 Ir1 69.9(5) . .
C21 C22 C23 122.0(9) . .
C25 C26 Ir1 70.6(5) . .
C25 C26 C27 123.2(9) . .
C27 C26 Ir1 111.2(6) . .
C26 C25 Ir1 72.7(5) . .
C26 C25 C24 126.4(10) . .
C24 C25 Ir1 109.1(6) . .
C27 C28 C21 112.6(8) . .
N2 C12 C11 114.6(9) . .
C26 C27 C28 113.8(8) . .
C25 C24 C23 113.5(9) . .
C22 C23 C24 111.6(8) . .
C22 C21 Ir1 70.6(5) . .
C22 C21 C28 125.5(8) . .
C28 C21 Ir1 112.2(6) . .
C5 C6 C7 122.5(9) . .
C14 C15 C16 111.4(9) . .
C19 C20 C13 113.5(9) . .
C17 C16 C15 113.1(10) . .
C18 C19 C20 112.0(10) . .
Cl3 C29 Cl5 108.0(8) . .
Cl4 C29 Cl5 109.7(8) . .
Cl4 C29 Cl3 112.4(8) . .
C11 C10 C9 128.2(14) . .
C10 C11 C12 127.4(13) . .
C30 Cl7 Cl6 42.1(18) . .
Cl6 Cl6 Cl7 170(3) 2 .
C30 Cl6 Cl7 47(2) . .
C30 Cl6 Cl6 143(3) . 2
Cl6 C30 Cl7 91(3) . .

loop_
_geom_bond_atom_site_label_1
_geom_bond_atom_site_label_2
_geom_bond_distance
_geom_bond_site_symmetry_2
Ir1 C4 2.017(7) .
Ir1 C22 2.107(8) .
Ir1 C26 2.201(8) .
Ir1 C25 2.174(8) .
Ir1 C21 2.097(8) .
Ir1 Cl1 2.3638(19) .
Ir2 Cl2 2.366(2) .
Ir2 C1 2.021(8) .
Ir2 C17 2.167(9) .
Ir2 C14 2.120(9) .
Ir2 C18 2.198(9) .
Ir2 C13 2.111(8) .
N4 C4 1.348(9) .
N4 C3 1.463(9) .
N4 C9 1.454(10) .
N1 C1 1.329(10) .
N1 C2 1.453(11) .
N1 C5 1.459(11) .
N2 C1 1.353(11) .
N2 C3 1.458(10) .
N2 C12 1.445(11) .
N3 C4 1.325(10) .
N3 C2 1.451(9) .
N3 C8 1.472(10) .
C3 C2 1.558(10) .
C5 C6 1.467(13) .
C9 C10 1.468(16) .
C17 C18 1.383(15) .
C17 C16 1.531(15) .
C8 C7 1.501(13) .
C14 C13 1.424(16) .
C14 C15 1.526(15) .
C7 C6 1.489(15) .
C18 C19 1.514(15) .
C13 C20 1.522(17) .
C22 C23 1.528(12) .
C22 C21 1.421(13) .
C26 C25 1.375(14) .
C26 C27 1.518(13) .
C25 C24 1.503(15) .
C28 C27 1.518(15) .
C28 C21 1.521(13) .
C12 C11 1.479(16) .
C24 C23 1.533(15) .
C15 C16 1.550(16) .
C20 C19 1.515(18) .
Cl5 C29 1.780(15) .
Cl3 C29 1.709(13) .
Cl4 C29 1.704(15) .
C10 C11 1.38(2) .
Cl7 Cl6 2.36(4) .
Cl7 C30 1.72(5) .
Cl6 Cl6 1.73(6) 2
Cl6 C30 1.58(5) .
